data_1561904
loop_
_publ_author_name
'Wang, Nannan'
'He, Zhangzhen'
'Cui, Meiyan'
'Guo, Wenbin'
'Zhang, Suyun'
'Yang, Ming'
'Tang, Yingying'

_publ_section_title
;
 Syntheses, structure and magnetic properties of two vanadate garnets
 Ca5M4V6O24 (M=Co, Ni)
;
_journal_name_full 'Journal of Solid State Chemistry'
_journal_page_first 245
_journal_page_last 249
_journal_paper_doi 10.1016/j.jssc.2015.05.004
_journal_volume 228
_journal_year 2015
_chemical_formula_sum 'Ca5 Co4 O24 V6'
_chemical_formula_weight 1124.96
_space_group_IT_number 230
_space_group_name_Hall '-I 4bd 2c 3'
_space_group_name_H-M_alt 'I a -3 d'
_symmetry_cell_setting cubic
_symmetry_space_group_name_H-M 'I a -3 d'
_atom_sites_solution_primary direct
_atom_sites_solution_secondary difmap
_cell_angle_alpha 90.00
_cell_angle_beta 90.00
_cell_angle_gamma 90.00
_cell_formula_units_Z 4
_cell_length_a 12.4394(4)
_cell_length_b 12.4394(4)
_cell_length_c 12.4394(4)
_cell_measurement_temperature 293(2)
_cell_volume 1924.86(11)
_computing_structure_refinement 'SHELXL-97 (Sheldrick, 1997)'
_computing_structure_solution 'SHELXS-97 (Sheldrick, 1990)'
_diffrn_ambient_temperature 293(2)
_diffrn_measured_fraction_theta_full 1.000
_diffrn_measured_fraction_theta_max 1.000
_diffrn_radiation_monochromator graphite
_diffrn_radiation_source 'fine-focus sealed tube'
_diffrn_radiation_type MoK\a
_diffrn_radiation_wavelength 0.71073
_diffrn_reflns_av_R_equivalents 0.0399
_diffrn_reflns_av_sigmaI/netI 0.0126
_diffrn_reflns_limit_h_max 16
_diffrn_reflns_limit_h_min -16
_diffrn_reflns_limit_k_max 14
_diffrn_reflns_limit_k_min -16
_diffrn_reflns_limit_l_max 16
_diffrn_reflns_limit_l_min -16
_diffrn_reflns_number 6269
_diffrn_reflns_theta_full 27.43
_diffrn_reflns_theta_max 27.43
_diffrn_reflns_theta_min 4.01
_exptl_absorpt_coefficient_mu 7.589
_exptl_crystal_density_diffrn 3.890
_exptl_crystal_density_method 'not measured'
_exptl_crystal_description block
_exptl_crystal_F_000 2155.2
_refine_diff_density_max 0.357
_refine_diff_density_min -0.363
_refine_diff_density_rms 0.092
_refine_ls_extinction_method none
_refine_ls_goodness_of_fit_ref 1.188
_refine_ls_matrix_type full
_refine_ls_number_parameters 17
_refine_ls_number_reflns 187
_refine_ls_number_restraints 0
_refine_ls_restrained_S_all 1.188
_refine_ls_R_factor_all 0.0346
_refine_ls_R_factor_gt 0.0346
_refine_ls_shift/su_max 0.000
_refine_ls_shift/su_mean 0.000
_refine_ls_structure_factor_coef Fsqd
_refine_ls_weighting_details 'calc w=1/[\s^2^(Fo^2^)+(0.0195P)^2^+45.9490P] where P=(Fo^2^+2Fc^2^)/3'
_refine_ls_weighting_scheme calc
_refine_ls_wR_factor_gt 0.0761
_refine_ls_wR_factor_ref 0.0761
_reflns_number_gt 187
_reflns_number_total 187
_reflns_threshold_expression >2sigma(I)
_cod_data_source_file JSSC-2015-228-245.cif
_cod_data_source_block 2
_cod_original_sg_symbol_H-M Ia-3d
_cod_database_code 1561904

loop_
_symmetry_equiv_pos_as_xyz
'x, y, z'
'-x+1/2, -y, z+1/2'
'-x, y+1/2, -z+1/2'
'x+1/2, -y+1/2, -z'
'z, x, y'
'z+1/2, -x+1/2, -y'
'-z+1/2, -x, y+1/2'
'-z, x+1/2, -y+1/2'
'y, z, x'
'-y, z+1/2, -x+1/2'
'y+1/2, -z+1/2, -x'
'-y+1/2, -z, x+1/2'
'y+3/4, x+1/4, -z+1/4'
'-y+3/4, -x+3/4, -z+3/4'
'y+1/4, -x+1/4, z+3/4'
'-y+1/4, x+3/4, z+1/4'
'x+3/4, z+1/4, -y+1/4'
'-x+1/4, z+3/4, y+1/4'
'-x+3/4, -z+3/4, -y+3/4'
'x+1/4, -z+1/4, y+3/4'
'z+3/4, y+1/4, -x+1/4'
'z+1/4, -y+1/4, x+3/4'
'-z+1/4, y+3/4, x+1/4'
'-z+3/4, -y+3/4, -x+3/4'
'x+1/2, y+1/2, z+1/2'
'-x+1, -y+1/2, z+1'
'-x+1/2, y+1, -z+1'
'x+1, -y+1, -z+1/2'
'z+1/2, x+1/2, y+1/2'
'z+1, -x+1, -y+1/2'
'-z+1, -x+1/2, y+1'
'-z+1/2, x+1, -y+1'
'y+1/2, z+1/2, x+1/2'
'-y+1/2, z+1, -x+1'
'y+1, -z+1, -x+1/2'
'-y+1, -z+1/2, x+1'
'y+5/4, x+3/4, -z+3/4'
'-y+5/4, -x+5/4, -z+5/4'
'y+3/4, -x+3/4, z+5/4'
'-y+3/4, x+5/4, z+3/4'
'x+5/4, z+3/4, -y+3/4'
'-x+3/4, z+5/4, y+3/4'
'-x+5/4, -z+5/4, -y+5/4'
'x+3/4, -z+3/4, y+5/4'
'z+5/4, y+3/4, -x+3/4'
'z+3/4, -y+3/4, x+5/4'
'-z+3/4, y+5/4, x+3/4'
'-z+5/4, -y+5/4, -x+5/4'
'-x, -y, -z'
'x-1/2, y, -z-1/2'
'x, -y-1/2, z-1/2'
'-x-1/2, y-1/2, z'
'-z, -x, -y'
'-z-1/2, x-1/2, y'
'z-1/2, x, -y-1/2'
'z, -x-1/2, y-1/2'
'-y, -z, -x'
'y, -z-1/2, x-1/2'
'-y-1/2, z-1/2, x'
'y-1/2, z, -x-1/2'
'-y-3/4, -x-1/4, z-1/4'
'y-3/4, x-3/4, z-3/4'
'-y-1/4, x-1/4, -z-3/4'
'y-1/4, -x-3/4, -z-1/4'
'-x-3/4, -z-1/4, y-1/4'
'x-1/4, -z-3/4, -y-1/4'
'x-3/4, z-3/4, y-3/4'
'-x-1/4, z-1/4, -y-3/4'
'-z-3/4, -y-1/4, x-1/4'
'-z-1/4, y-1/4, -x-3/4'
'z-1/4, -y-3/4, -x-1/4'
'z-3/4, y-3/4, x-3/4'
'-x+1/2, -y+1/2, -z+1/2'
'x, y+1/2, -z'
'x+1/2, -y, z'
'-x, y, z+1/2'
'-z+1/2, -x+1/2, -y+1/2'
'-z, x, y+1/2'
'z, x+1/2, -y'
'z+1/2, -x, y'
'-y+1/2, -z+1/2, -x+1/2'
'y+1/2, -z, x'
'-y, z, x+1/2'
'y, z+1/2, -x'
'-y-1/4, -x+1/4, z+1/4'
'y-1/4, x-1/4, z-1/4'
'-y+1/4, x+1/4, -z-1/4'
'y+1/4, -x-1/4, -z+1/4'
'-x-1/4, -z+1/4, y+1/4'
'x+1/4, -z-1/4, -y+1/4'
'x-1/4, z-1/4, y-1/4'
'-x+1/4, z+1/4, -y-1/4'
'-z-1/4, -y+1/4, x+1/4'
'-z+1/4, y+1/4, -x-1/4'
'z+1/4, -y-1/4, -x+1/4'
'z-1/4, y-1/4, x-1/4'

loop_
_atom_site_label
_atom_site_type_symbol
_atom_site_fract_x
_atom_site_fract_y
_atom_site_fract_z
_atom_site_U_iso_or_equiv
_atom_site_adp_type
_atom_site_occupancy
_atom_site_symmetry_multiplicity
_atom_site_calc_flag
_atom_site_refinement_flags
_atom_site_disorder_assembly
_atom_site_disorder_group
V1 V 0.0000 0.2500 0.8750 0.0059(4) Uani 1 4 d S . .
Co1 Co 0.0000 0.5000 0.0000 0.0077(4) Uani 1 6 d S . .
Ca1 Ca 0.0000 0.2500 0.1250 0.0072(5) Uani 0.84 4 d SP . .
O1 O 0.0524(2) 0.1555(2) 0.9617(3) 0.0100(6) Uani 1 1 d . . .

loop_
_atom_site_aniso_label
_atom_site_aniso_U_11
_atom_site_aniso_U_22
_atom_site_aniso_U_33
_atom_site_aniso_U_23
_atom_site_aniso_U_13
_atom_site_aniso_U_12
V1 0.0058(5) 0.0058(5) 0.0059(7) 0.000 0.000 0.000
Co1 0.0077(4) 0.0077(4) 0.0077(4) 0.0002(3) 0.0002(3) -0.0002(3)
Ca1 0.0090(6) 0.0090(6) 0.0037(9) 0.000 0.000 -0.0004(8)
O1 0.0091(15) 0.0094(15) 0.0113(15) -0.0002(12) 0.0004(11) -0.0001(12)

loop_
_atom_type_symbol
_atom_type_description
_atom_type_scat_dispersion_real
_atom_type_scat_dispersion_imag
_atom_type_scat_source
O O 0.0106 0.0060 'International Tables Vol C Tables 4.2.6.8 and 6.1.1.4'
Ca Ca 0.2262 0.3064 'International Tables Vol C Tables 4.2.6.8 and 6.1.1.4'
V V 0.3005 0.5294 'International Tables Vol C Tables 4.2.6.8 and 6.1.1.4'
Co Co 0.3494 0.9721 'International Tables Vol C Tables 4.2.6.8 and 6.1.1.4'
Ni Ni 0.3393 1.1124 'International Tables Vol C Tables 4.2.6.8 and 6.1.1.4'

loop_
_geom_angle_atom_site_label_1
_geom_angle_atom_site_label_2
_geom_angle_atom_site_label_3
_geom_angle
_geom_angle_site_symmetry_1
_geom_angle_site_symmetry_3
O1 V1 O1 113.04(11) 26_454 87_557
O1 V1 O1 113.04(11) 26_454 64_567
O1 V1 O1 102.5(2) 87_557 64_567
O1 V1 O1 102.5(2) 26_454 .
O1 V1 O1 113.04(11) 87_557 .
O1 V1 O1 113.04(11) 64_567 .
O1 V1 Ca1 128.73(11) 26_454 51_566
O1 V1 Ca1 51.27(11) 87_557 51_566
O1 V1 Ca1 51.27(11) 64_567 51_566
O1 V1 Ca1 128.73(11) . 51_566
O1 V1 Ca1 51.27(11) 26_454 1_556
O1 V1 Ca1 128.73(11) 87_557 1_556
O1 V1 Ca1 128.73(11) 64_567 1_556
O1 V1 Ca1 51.27(11) . 1_556
Ca1 V1 Ca1 180.0 51_566 1_556
O1 Co1 O1 90.37(12) 74_556 36_464
O1 Co1 O1 180.00(17) 74_556 26_453
O1 Co1 O1 89.63(12) 36_464 26_453
O1 Co1 O1 89.63(12) 74_556 79_455
O1 Co1 O1 90.37(12) 36_464 79_455
O1 Co1 O1 90.37(12) 26_453 79_455
O1 Co1 O1 90.37(12) 74_556 31_554
O1 Co1 O1 89.63(12) 36_464 31_554
O1 Co1 O1 89.63(12) 26_453 31_554
O1 Co1 O1 180.00(16) 79_455 31_554
O1 Co1 O1 89.63(12) 74_556 84_545
O1 Co1 O1 180.00(17) 36_464 84_545
O1 Co1 O1 90.37(12) 26_453 84_545
O1 Co1 O1 89.63(12) 79_455 84_545
O1 Co1 O1 90.37(12) 31_554 84_545
O1 Co1 Ca1 46.29(8) 74_556 59_665
O1 Co1 Ca1 136.35(9) 36_464 59_665
O1 Co1 Ca1 133.71(9) 26_453 59_665
O1 Co1 Ca1 93.69(9) 79_455 59_665
O1 Co1 Ca1 86.31(9) 31_554 59_665
O1 Co1 Ca1 43.65(9) 84_545 59_665
O1 Co1 Ca1 43.65(9) 74_556 49_565
O1 Co1 Ca1 86.31(9) 36_464 49_565
O1 Co1 Ca1 136.35(9) 26_453 49_565
O1 Co1 Ca1 46.29(8) 79_455 49_565
O1 Co1 Ca1 133.71(8) 31_554 49_565
O1 Co1 Ca1 93.69(9) 84_545 49_565
Ca1 Co1 Ca1 66.4 59_665 49_565
O1 Co1 Ca1 133.71(8) 74_556 11_455
O1 Co1 Ca1 43.65(9) 36_464 11_455
O1 Co1 Ca1 46.29(9) 26_453 11_455
O1 Co1 Ca1 86.31(9) 79_455 11_455
O1 Co1 Ca1 93.69(9) 31_554 11_455
O1 Co1 Ca1 136.35(9) 84_545 11_455
Ca1 Co1 Ca1 180.0 59_665 11_455
Ca1 Co1 Ca1 113.6 49_565 11_455
O1 Co1 Ca1 86.31(9) 74_556 31_454
O1 Co1 Ca1 46.29(8) 36_464 31_454
O1 Co1 Ca1 93.69(9) 26_453 31_454
O1 Co1 Ca1 136.35(9) 79_455 31_454
O1 Co1 Ca1 43.65(9) 31_554 31_454
O1 Co1 Ca1 133.71(8) 84_545 31_454
Ca1 Co1 Ca1 113.6 59_665 31_454
Ca1 Co1 Ca1 113.6 49_565 31_454
Ca1 Co1 Ca1 66.4 11_455 31_454
O1 Co1 Ca1 93.69(9) 74_556 79
O1 Co1 Ca1 133.71(8) 36_464 79
O1 Co1 Ca1 86.31(9) 26_453 79
O1 Co1 Ca1 43.65(9) 79_455 79
O1 Co1 Ca1 136.35(9) 31_554 79
O1 Co1 Ca1 46.29(8) 84_545 79
Ca1 Co1 Ca1 66.4 59_665 79
Ca1 Co1 Ca1 66.4 49_565 79
Ca1 Co1 Ca1 113.6 11_455 79
Ca1 Co1 Ca1 180.0 31_454 79
O1 Co1 Ca1 136.35(9) 74_556 .
O1 Co1 Ca1 93.69(9) 36_464 .
O1 Co1 Ca1 43.65(9) 26_453 .
O1 Co1 Ca1 133.71(8) 79_455 .
O1 Co1 Ca1 46.29(8) 31_554 .
O1 Co1 Ca1 86.31(9) 84_545 .
Ca1 Co1 Ca1 113.6 59_665 .
Ca1 Co1 Ca1 180.0 49_565 .
Ca1 Co1 Ca1 66.4 11_455 .
Ca1 Co1 Ca1 66.4 31_454 .
Ca1 Co1 Ca1 113.6 79 .
O1 Ca1 O1 162.52(14) 26_453 38_445
O1 Ca1 O1 66.99(15) 26_453 1_554
O1 Ca1 O1 115.92(15) 38_445 1_554
O1 Ca1 O1 115.92(15) 26_453 13_456
O1 Ca1 O1 66.99(15) 38_445 13_456
O1 Ca1 O1 162.52(14) 1_554 13_456
O1 Ca1 O1 72.95(14) 26_453 31_554
O1 Ca1 O1 92.53(9) 38_445 31_554
O1 Ca1 O1 122.88(6) 1_554 31_554
O1 Ca1 O1 72.91(12) 13_456 31_554
O1 Ca1 O1 92.53(9) 26_453 43_454
O1 Ca1 O1 72.95(14) 38_445 43_454
O1 Ca1 O1 72.91(12) 1_554 43_454
O1 Ca1 O1 122.88(6) 13_456 43_454
O1 Ca1 O1 69.94(14) 31_554 43_454
O1 Ca1 O1 72.91(12) 26_453 17_445
O1 Ca1 O1 122.88(6) 38_445 17_445
O1 Ca1 O1 92.53(9) 1_554 17_445
O1 Ca1 O1 72.95(14) 13_456 17_445
O1 Ca1 O1 112.83(14) 31_554 17_445
O1 Ca1 O1 162.78(14) 43_454 17_445
O1 Ca1 O1 122.88(6) 26_453 5_455
O1 Ca1 O1 72.91(12) 38_445 5_455
O1 Ca1 O1 72.95(14) 1_554 5_455
O1 Ca1 O1 92.53(9) 13_456 5_455
O1 Ca1 O1 162.78(14) 31_554 5_455
O1 Ca1 O1 112.83(14) 43_454 5_455
O1 Ca1 O1 69.94(14) 17_445 5_455
O1 Ca1 V1 33.50(7) 26_453 1_554
O1 Ca1 V1 146.50(7) 38_445 1_554
O1 Ca1 V1 33.50(7) 1_554 1_554
O1 Ca1 V1 146.50(7) 13_456 1_554
O1 Ca1 V1 98.61(7) 31_554 1_554
O1 Ca1 V1 81.39(7) 43_454 1_554
O1 Ca1 V1 81.39(7) 17_445 1_554
O1 Ca1 V1 98.61(7) 5_455 1_554
O1 Ca1 V1 146.50(7) 26_453 51_565
O1 Ca1 V1 33.50(7) 38_445 51_565
O1 Ca1 V1 146.50(7) 1_554 51_565
O1 Ca1 V1 33.50(7) 13_456 51_565
O1 Ca1 V1 81.39(7) 31_554 51_565
O1 Ca1 V1 98.61(7) 43_454 51_565
O1 Ca1 V1 98.61(7) 17_445 51_565
O1 Ca1 V1 81.39(7) 5_455 51_565
V1 Ca1 V1 180.0 1_554 51_565
O1 Ca1 Co1 127.76(7) 26_453 13_455
O1 Ca1 Co1 36.43(7) 38_445 13_455
O1 Ca1 Co1 97.67(7) 1_554 13_455
O1 Ca1 Co1 93.37(7) 13_456 13_455
O1 Ca1 Co1 76.39(7) 31_554 13_455
O1 Ca1 Co1 36.76(7) 43_454 13_455
O1 Ca1 Co1 159.25(7) 17_445 13_455
O1 Ca1 Co1 95.82(7) 5_455 13_455
V1 Ca1 Co1 116.6 1_554 13_455
V1 Ca1 Co1 63.4 51_565 13_455
O1 Ca1 Co1 93.37(7) 26_453 26_454
O1 Ca1 Co1 97.67(7) 38_445 26_454
O1 Ca1 Co1 36.43(7) 1_554 26_454
O1 Ca1 Co1 127.76(7) 13_456 26_454
O1 Ca1 Co1 159.25(7) 31_554 26_454
O1 Ca1 Co1 95.82(7) 43_454 26_454
O1 Ca1 Co1 76.39(7) 17_445 26_454
O1 Ca1 Co1 36.76(7) 5_455 26_454
V1 Ca1 Co1 63.4 1_554 26_454
V1 Ca1 Co1 116.6 51_565 26_454
Co1 Ca1 Co1 101.5 13_455 26_454
V1 O1 Co1 130.85(17) . 26_455
V1 O1 Ca1 95.23(13) . 1_556
Co1 O1 Ca1 99.92(12) 26_455 1_556
V1 O1 Ca1 125.96(15) . 9_556
Co1 O1 Ca1 96.95(12) 26_455 9_556
Ca1 O1 Ca1 100.08(11) 1_556 9_556

loop_
_geom_bond_atom_site_label_1
_geom_bond_atom_site_label_2
_geom_bond_distance
_geom_bond_site_symmetry_2
V1 O1 1.723(3) 26_454
V1 O1 1.723(3) 87_557
V1 O1 1.723(3) 64_567
V1 O1 1.723(3) .
V1 Ca1 3.10985(11) 51_566
V1 Ca1 3.1098 1_556
Co1 O1 2.096(3) 74_556
Co1 O1 2.096(3) 36_464
Co1 O1 2.096(3) 26_453
Co1 O1 2.096(3) 79_455
Co1 O1 2.096(3) 31_554
Co1 O1 2.096(3) 84_545
Co1 Ca1 3.47692(11) 59_665
Co1 Ca1 3.47692(11) 49_565
Co1 Ca1 3.47692(11) 11_455
Co1 Ca1 3.47692(11) 31_454
Co1 Ca1 3.47692(11) 79
Co1 Ca1 3.47692(11) .
Ca1 O1 2.436(3) 26_453
Ca1 O1 2.436(3) 38_445
Ca1 O1 2.436(3) 1_554
Ca1 O1 2.436(3) 13_456
Ca1 O1 2.532(3) 31_554
Ca1 O1 2.532(3) 43_454
Ca1 O1 2.532(3) 17_445
Ca1 O1 2.532(3) 5_455
Ca1 V1 3.1098 1_554
Ca1 V1 3.10985(10) 51_565
Ca1 Co1 3.47692(11) 13_455
Ca1 Co1 3.47692(11) 26_454
O1 Co1 2.096(3) 26_455
O1 Ca1 2.436(3) 1_556
O1 Ca1 2.532(3) 9_556
